data_7123083
loop_
_publ_author_name
'Buades, Anna B.'
'Arderiu, V\'ictor S.'
'Maxwell, Lindley'
'Amoza-Davila, Martin'
'Choquesillo-Lazarte, Duane'
'Aliaga-Alcalde, N\'uria'
'Vinas, Clara'
'Teixidor, Francesc'
'Ruiz, Eliseo'

_publ_section_title
;
 Slow Spin Relaxation in a Low-Spin S=1/2 FeIII Carborane Complex
;
_journal_name_full 'Chemical Communications'
_journal_paper_doi 10.1039/C9CC01123D
_journal_year 2019
_chemical_formula_moiety 'C4 H22 B18 Fe, C4 H12 N'
_chemical_formula_sum 'C8 H34 B18 Fe N'
_chemical_formula_weight 394.79
_space_group_crystal_system monoclinic
_space_group_IT_number 9
_space_group_name_Hall 'C -2yc'
_space_group_name_H-M_alt 'C 1 c 1'
_symmetry_space_group_name_Hall 'C -2yc'
_symmetry_space_group_name_H-M 'C 1 c 1'
_atom_sites_solution_hydrogens geom
_audit_creation_date 2017-11-13
_audit_creation_method
;
Olex2 1.2
(compiled 2017.08.10 svn.r3458 for OlexSys, GUI svn.r5381)
;
_audit_update_record
;
2017-11-13 deposited with the CCDC.    2019-03-05 downloaded from the CCDC.
;
_cell_angle_alpha 90
_cell_angle_beta 91.2940(10)
_cell_angle_gamma 90
_cell_formula_units_Z 4
_cell_length_a 6.8764(3)
_cell_length_b 28.8263(15)
_cell_length_c 10.7581(5)
_cell_measurement_reflns_used 9761
_cell_measurement_temperature 100
_cell_measurement_theta_max 29.480
_cell_measurement_theta_min 3.288
_cell_volume 2131.94(18)
_computing_cell_refinement 'SAINT V8.38A (Bruker, 2016)'
_computing_data_reduction 'SAINT V8.38A (Bruker, 2016)'
_computing_molecular_graphics 'Olex2 (Dolomanov et al., 2009)'
_computing_publication_material 'Olex2 (Dolomanov et al., 2009)'
_computing_structure_refinement 'XL (Sheldrick, 2008)'
_diffrn_ambient_temperature 100.0
_diffrn_measured_fraction_theta_full 0.934
_diffrn_measured_fraction_theta_max 0.934
_diffrn_measurement_device_type 'Single-axis Bruker MD2M diffractometer'
_diffrn_measurement_method '\f scans'
_diffrn_radiation_wavelength 0.82654
_diffrn_reflns_av_R_equivalents 0.0925
_diffrn_reflns_av_unetI/netI 0.0841
_diffrn_reflns_Laue_measured_fraction_full 0.934
_diffrn_reflns_Laue_measured_fraction_max 0.934
_diffrn_reflns_limit_h_max 8
_diffrn_reflns_limit_h_min -8
_diffrn_reflns_limit_k_max 34
_diffrn_reflns_limit_k_min -34
_diffrn_reflns_limit_l_max 12
_diffrn_reflns_limit_l_min -12
_diffrn_reflns_number 12144
_diffrn_reflns_point_group_measured_fraction_full 0.929
_diffrn_reflns_point_group_measured_fraction_max 0.929
_diffrn_reflns_theta_full 29.499
_diffrn_reflns_theta_max 29.499
_diffrn_reflns_theta_min 1.643
_exptl_absorpt_coefficient_mu 1.056
_exptl_absorpt_correction_T_max 0.0271
_exptl_absorpt_correction_T_min 0.0069
_exptl_absorpt_correction_type multi-scan
_exptl_absorpt_process_details
'SADABS-2016/2 (Bruker,2016/2) was used for absorption correction. wR2(int) was 0.1618 before and 0.1065 after correction. The Ratio of minimum to maximum transmission is 0.2546. The \l/2 correction factor is 0.00400.'
_exptl_crystal_colour orange
_exptl_crystal_colour_primary orange
_exptl_crystal_density_diffrn 1.230
_exptl_crystal_description block
_exptl_crystal_F_000 820
_exptl_crystal_size_max 0.1
_exptl_crystal_size_mid 0.1
_exptl_crystal_size_min 0.08
_refine_diff_density_max 1.109
_refine_diff_density_min -0.417
_refine_diff_density_rms 0.104
_refine_ls_abs_structure_details
;
 Flack x determined using 1634 quotients [(I+)-(I-)]/[(I+)+(I-)]
 (Parsons, Flack and Wagner, Acta Cryst. B69 (2013) 249-259).
;
_refine_ls_abs_structure_Flack 0.051(10)
_refine_ls_extinction_method none
_refine_ls_goodness_of_fit_ref 1.057
_refine_ls_hydrogen_treatment constr
_refine_ls_matrix_type full
_refine_ls_number_parameters 257
_refine_ls_number_reflns 3506
_refine_ls_number_restraints 2
_refine_ls_restrained_S_all 1.057
_refine_ls_R_factor_all 0.0618
_refine_ls_R_factor_gt 0.0610
_refine_ls_shift/su_max 0.001
_refine_ls_shift/su_mean 0.000
_refine_ls_structure_factor_coef Fsqd
_refine_ls_weighting_details 'w=1/[\s^2^(Fo^2^)+(0.1063P)^2^] where P=(Fo^2^+2Fc^2^)/3'
_refine_ls_weighting_scheme calc
_refine_ls_wR_factor_gt 0.1461
_refine_ls_wR_factor_ref 0.1470
_reflns_Friedel_coverage 0.982
_reflns_Friedel_fraction_full 0.925
_reflns_Friedel_fraction_max 0.925
_reflns_number_gt 3416
_reflns_number_total 3506
_reflns_threshold_expression 'I > 2\s(I)'
_cod_data_source_file c9cc01123d2.cif
_cod_data_source_block bba4a
_cod_database_code 7123083
_shelx_shelxl_version_number 2016/6
_shelx_space_group_comment
;
The symmetry employed for this shelxl refinement is uniquely defined
by the following loop, which should always be used as a source of
symmetry information in preference to the above space-group names.
They are only intended as comments.
;
_shelx_estimated_absorpt_t_max 0.920
_shelx_estimated_absorpt_t_min 0.902
_olex2_refinement_description
;
1. Fixed Uiso
 At 1.2 times of:
  All B(H) groups, All C(H) groups
 At 1.5 times of:
  All C(H,H,H) groups
2.a Idealised Me refined as rotating group:
 C24(H24A,H24B,H24C), C25(H25A,H25B,H25C), C26(H26A,H26B,H26C), C27(H27A,H27B,
 H27C)
2.b Boron cage BH refined with riding coordinates:
 C1(H1), C2(H2), C12(H12), C13(H13), B3(H3), B4(H4), B5(H5), B6(H6), B7(H7),
 B8(H8), B9(H9), B10(H10), B11(H11), B14(H14), B15(H15), B16(H16), B17(H17),
 B18(H18), B19(H19), B20(H20), B21(H21), B22(H22)
;
_olex2_submission_special_instructions 'No special instructions were received'

loop_
_space_group_symop_operation_xyz
'x, y, z'
'x, -y, z+1/2'
'x+1/2, y+1/2, z'
'x+1/2, -y+1/2, z+1/2'

loop_
_atom_site_label
_atom_site_type_symbol
_atom_site_fract_x
_atom_site_fract_y
_atom_site_fract_z
_atom_site_U_iso_or_equiv
_atom_site_adp_type
_atom_site_occupancy
_atom_site_site_symmetry_order
_atom_site_calc_flag
_atom_site_refinement_flags_posn
Fe1 Fe 0.76374(10) 0.65570(2) 0.40396(9) 0.0373(3) Uani 1 1 d .
C1 C 0.9197(7) 0.71496(19) 0.4566(6) 0.0414(11) Uani 1 1 d .
H1 H 1.035655 0.719431 0.386120 0.050 Uiso 1 1 calc R
C2 C 0.6953(8) 0.7257(2) 0.4222(6) 0.0415(12) Uani 1 1 d .
H2 H 0.649653 0.737814 0.327013 0.050 Uiso 1 1 calc R
C12 C 0.5980(8) 0.6385(2) 0.2468(5) 0.0463(12) Uani 1 1 d .
H12 H 0.473190 0.663441 0.244080 0.056 Uiso 1 1 calc R
C13 C 0.8162(13) 0.65456(17) 0.2149(9) 0.0434(19) Uani 1 1 d .
H13 H 0.848610 0.691323 0.188730 0.052 Uiso 1 1 calc R
B3 B 0.5417(8) 0.6908(2) 0.5016(6) 0.0413(13) Uani 1 1 d .
H3 H 0.394479 0.678902 0.468280 0.050 Uiso 1 1 calc R
B4 B 0.6985(14) 0.6552(2) 0.5980(10) 0.045(2) Uani 1 1 d .
H4 H 0.656988 0.619800 0.630913 0.053 Uiso 1 1 calc R
B5 B 0.9448(9) 0.6716(3) 0.5621(6) 0.0438(13) Uani 1 1 d .
H5 H 1.070156 0.646845 0.569536 0.053 Uiso 1 1 calc R
B6 B 0.8211(10) 0.7658(2) 0.5109(7) 0.0470(14) Uani 1 1 d .
H6 H 0.860779 0.801603 0.480263 0.056 Uiso 1 1 calc R
B7 B 0.5788(9) 0.7502(2) 0.5451(6) 0.0438(14) Uani 1 1 d .
H7 H 0.457900 0.776184 0.537482 0.053 Uiso 1 1 calc R
B8 B 0.5866(9) 0.7067(2) 0.6606(6) 0.0442(14) Uani 1 1 d .
H8 H 0.470439 0.704142 0.731606 0.053 Uiso 1 1 calc R
B9 B 0.8334(9) 0.6941(2) 0.6979(6) 0.0431(13) Uani 1 1 d .
H9 H 0.881139 0.682979 0.793492 0.052 Uiso 1 1 calc R
B10 B 0.9800(9) 0.7307(2) 0.6046(6) 0.0449(14) Uani 1 1 d .
H10 H 1.126194 0.743673 0.636615 0.054 Uiso 1 1 calc R
B11 B 0.7596(10) 0.7523(2) 0.6664(6) 0.0460(14) Uani 1 1 d .
H11 H 0.759194 0.779385 0.740962 0.055 Uiso 1 1 calc R
B14 B 0.9864(8) 0.6243(2) 0.2984(6) 0.0428(13) Uani 1 1 d .
H14 H 1.133073 0.637363 0.329412 0.051 Uiso 1 1 calc R
B15 B 0.8498(10) 0.5840(2) 0.3901(7) 0.0442(14) Uani 1 1 d .
H15 H 0.903739 0.569515 0.481114 0.053 Uiso 1 1 calc R
B16 B 0.5971(9) 0.5957(2) 0.3547(6) 0.0434(13) Uani 1 1 d .
H16 H 0.480371 0.589417 0.423689 0.052 Uiso 1 1 calc R
B17 B 0.6896(11) 0.6230(3) 0.1033(7) 0.0501(15) Uani 1 1 d .
H17 H 0.637457 0.636494 0.010752 0.060 Uiso 1 1 calc R
B18 B 0.9379(9) 0.6127(2) 0.1376(6) 0.0453(14) Uani 1 1 d .
H18 H 1.050692 0.619248 0.066184 0.054 Uiso 1 1 calc R
B19 B 0.9555(9) 0.5662(2) 0.2447(6) 0.0449(14) Uani 1 1 d .
H19 H 1.080108 0.541238 0.243456 0.054 Uiso 1 1 calc R
B20 B 0.7138(10) 0.5483(2) 0.2805(7) 0.0478(14) Uani 1 1 d .
H20 H 0.677383 0.511424 0.303561 0.057 Uiso 1 1 calc R
B21 B 0.5509(9) 0.5841(3) 0.1927(7) 0.0515(15) Uani 1 1 d .
H21 H 0.405375 0.571576 0.157810 0.062 Uiso 1 1 calc R
B22 B 0.7712(9) 0.5652(2) 0.1254(7) 0.0491(15) Uani 1 1 d .
H22 H 0.773485 0.539618 0.047238 0.059 Uiso 1 1 calc R
N23 N 0.2244(7) 0.56744(17) 0.7937(5) 0.0454(10) Uani 1 1 d .
C24 C 0.2967(9) 0.6154(2) 0.8187(6) 0.0525(14) Uani 1 1 d .
H24A H 0.438870 0.615004 0.826971 0.079 Uiso 1 1 calc GR
H24B H 0.241199 0.626955 0.895862 0.079 Uiso 1 1 calc GR
H24C H 0.257399 0.635752 0.749584 0.079 Uiso 1 1 calc GR
C25 C 0.3076(9) 0.5500(3) 0.6752(6) 0.0527(14) Uani 1 1 d .
H25A H 0.257728 0.518765 0.657773 0.079 Uiso 1 1 calc GR
H25B H 0.449759 0.548960 0.683447 0.079 Uiso 1 1 calc GR
H25C H 0.269815 0.570827 0.606870 0.079 Uiso 1 1 calc GR
C26 C 0.0060(8) 0.5682(2) 0.7809(6) 0.0516(14) Uani 1 1 d .
H26A H -0.049552 0.578716 0.859120 0.077 Uiso 1 1 calc GR
H26B H -0.041452 0.536859 0.761653 0.077 Uiso 1 1 calc GR
H26C H -0.033264 0.589365 0.713733 0.077 Uiso 1 1 calc GR
C27 C 0.2805(12) 0.5359(2) 0.8978(8) 0.0550(14) Uani 1 1 d .
H27A H 0.422416 0.532996 0.902596 0.083 Uiso 1 1 calc GR
H27B H 0.222232 0.505319 0.883451 0.083 Uiso 1 1 calc GR
H27C H 0.233691 0.548717 0.976095 0.083 Uiso 1 1 calc GR

loop_
_atom_site_aniso_label
_atom_site_aniso_U_11
_atom_site_aniso_U_22
_atom_site_aniso_U_33
_atom_site_aniso_U_23
_atom_site_aniso_U_13
_atom_site_aniso_U_12
Fe1 0.0250(4) 0.0362(4) 0.0514(5) -0.0007(3) 0.0175(3) -0.0001(3)
C1 0.030(2) 0.040(3) 0.055(3) -0.003(2) 0.020(2) -0.004(2)
C2 0.032(2) 0.035(3) 0.058(3) 0.001(2) 0.018(2) 0.002(2)
C12 0.034(3) 0.052(4) 0.053(3) -0.003(3) 0.016(2) 0.006(3)
C13 0.041(5) 0.030(4) 0.060(5) 0.0008(18) 0.025(4) 0.0048(19)
B3 0.028(3) 0.041(3) 0.055(3) -0.001(2) 0.017(2) 0.000(2)
B4 0.029(4) 0.054(6) 0.052(5) 0.002(2) 0.021(4) -0.002(2)
B5 0.034(3) 0.042(4) 0.057(4) 0.002(3) 0.017(2) -0.003(3)
B6 0.038(3) 0.041(3) 0.064(4) -0.004(3) 0.024(3) -0.001(2)
B7 0.035(3) 0.042(3) 0.055(4) -0.004(3) 0.017(3) 0.001(2)
B8 0.030(3) 0.047(4) 0.056(4) -0.004(3) 0.020(2) 0.000(2)
B9 0.034(3) 0.042(3) 0.054(4) 0.000(3) 0.015(2) -0.003(2)
B10 0.031(3) 0.045(3) 0.059(4) -0.002(3) 0.019(2) -0.005(2)
B11 0.040(3) 0.042(3) 0.057(4) -0.006(3) 0.022(3) -0.006(3)
B14 0.029(3) 0.039(3) 0.061(4) -0.002(2) 0.019(2) 0.001(2)
B15 0.031(3) 0.037(3) 0.065(4) 0.001(3) 0.022(3) 0.000(2)
B16 0.033(3) 0.039(3) 0.059(4) -0.005(3) 0.014(3) -0.003(2)
B17 0.041(3) 0.058(4) 0.051(3) -0.006(3) 0.012(3) 0.005(3)
B18 0.038(3) 0.040(3) 0.059(4) -0.004(3) 0.022(3) 0.000(3)
B19 0.030(3) 0.041(3) 0.064(4) -0.003(3) 0.021(3) 0.003(2)
B20 0.034(3) 0.041(3) 0.070(4) -0.006(3) 0.021(3) -0.005(2)
B21 0.030(3) 0.058(4) 0.068(4) -0.013(3) 0.016(3) -0.001(3)
B22 0.037(3) 0.047(4) 0.064(4) -0.010(3) 0.021(3) -0.002(3)
N23 0.034(2) 0.045(3) 0.058(3) -0.002(2) 0.0177(19) -0.0017(19)
C24 0.041(3) 0.053(3) 0.065(4) -0.005(3) 0.019(3) -0.012(2)
C25 0.047(3) 0.054(4) 0.058(3) -0.004(3) 0.019(3) -0.004(3)
C26 0.034(3) 0.051(3) 0.071(4) 0.000(3) 0.014(3) 0.000(2)
C27 0.049(4) 0.059(3) 0.058(4) 0.000(3) 0.009(3) -0.002(3)

loop_
_atom_type_symbol
_atom_type_description
_atom_type_scat_dispersion_real
_atom_type_scat_dispersion_imag
_atom_type_scat_source
C C 0.0050 0.0020 'International Tables Vol C Tables 4.2.6.8 and 6.1.1.4'
H H 0.0000 0.0000 'International Tables Vol C Tables 4.2.6.8 and 6.1.1.4'
B B 0.0020 0.0010 'International Tables Vol C Tables 4.2.6.8 and 6.1.1.4'
Fe Fe 0.3670 1.1190 'International Tables Vol C Tables 4.2.6.8 and 6.1.1.4'
N N 0.0090 0.0050 'International Tables Vol C Tables 4.2.6.8 and 6.1.1.4'

loop_
_geom_angle_atom_site_label_1
_geom_angle_atom_site_label_2
_geom_angle_atom_site_label_3
_geom_angle
C1 Fe1 B3 81.2(2)
C1 Fe1 B4 81.9(3)
C1 Fe1 B5 47.3(3)
C1 Fe1 B14 97.0(2)
C1 Fe1 B15 131.5(2)
C1 Fe1 B16 178.1(2)
C2 Fe1 C1 45.4(2)
C2 Fe1 B3 47.7(2)
C2 Fe1 B4 82.1(2)
C2 Fe1 B5 81.2(3)
C2 Fe1 B14 129.0(2)
C2 Fe1 B15 176.8(3)
C2 Fe1 B16 133.4(2)
C12 Fe1 C1 133.2(3)
C12 Fe1 C2 100.8(2)
C12 Fe1 B3 97.4(2)
C12 Fe1 B4 131.9(3)
C12 Fe1 B5 177.4(3)
C12 Fe1 B14 81.5(2)
C12 Fe1 B15 82.0(3)
C12 Fe1 B16 47.4(3)
C13 Fe1 C1 100.3(3)
C13 Fe1 C2 98.8(2)
C13 Fe1 C12 45.8(3)
C13 Fe1 B3 129.4(3)
C13 Fe1 B4 177.6(4)
C13 Fe1 B5 132.4(3)
C13 Fe1 B14 47.7(3)
C13 Fe1 B15 82.1(2)
C13 Fe1 B16 81.3(3)
B3 Fe1 B4 49.8(3)
B3 Fe1 B5 85.2(3)
B3 Fe1 B14 176.3(3)
B3 Fe1 B15 133.7(2)
B3 Fe1 B16 96.9(2)
B4 Fe1 B15 97.2(3)
B5 Fe1 B4 50.0(3)
B5 Fe1 B15 96.0(3)
B5 Fe1 B16 132.2(3)
B14 Fe1 B4 133.3(3)
B14 Fe1 B5 95.9(3)
B14 Fe1 B15 49.7(2)
B14 Fe1 B16 84.9(2)
B16 Fe1 B4 96.5(3)
B16 Fe1 B15 49.7(3)
Fe1 C1 H1 106.2
C2 C1 Fe1 67.1(3)
C2 C1 H1 121.1
C2 C1 B5 112.3(4)
C2 C1 B6 62.0(4)
C2 C1 B10 112.1(4)
B5 C1 Fe1 67.8(3)
B5 C1 H1 118.4
B5 C1 B6 115.8(5)
B5 C1 B10 63.2(4)
B6 C1 Fe1 125.7(4)
B6 C1 H1 115.1
B10 C1 Fe1 125.8(4)
B10 C1 H1 116.2
B10 C1 B6 62.9(4)
Fe1 C2 H2 106.0
C1 C2 Fe1 67.5(3)
C1 C2 H2 121.2
C1 C2 B3 111.9(5)
C1 C2 B6 62.2(4)
C1 C2 B7 111.4(5)
B3 C2 Fe1 67.5(3)
B3 C2 H2 118.6
B3 C2 B6 115.4(5)
B3 C2 B7 63.3(4)
B6 C2 Fe1 126.2(4)
B6 C2 H2 115.2
B7 C2 Fe1 125.7(4)
B7 C2 H2 116.8
B7 C2 B6 62.1(3)
Fe1 C12 H12 105.9
C13 C12 Fe1 67.0(4)
C13 C12 H12 121.7
C13 C12 B16 111.9(5)
C13 C12 B17 61.8(4)
C13 C12 B21 111.3(4)
B16 C12 Fe1 68.1(3)
B16 C12 H12 118.1
B16 C12 B17 115.4(5)
B16 C12 B21 63.9(4)
B17 C12 Fe1 125.5(4)
B17 C12 H12 115.7
B21 C12 Fe1 126.5(4)
B21 C12 H12 116.3
B21 C12 B17 62.0(4)
Fe1 C13 H13 105.7
C12 C13 Fe1 67.2(4)
C12 C13 H13 121.1
C12 C13 B14 111.9(5)
C12 C13 B17 62.6(5)
C12 C13 B18 111.7(5)
B14 C13 Fe1 67.8(4)
B14 C13 H13 118.6
B14 C13 B17 115.3(4)
B17 C13 Fe1 126.5(5)
B17 C13 H13 115.1
B18 C13 Fe1 126.2(5)
B18 C13 H13 116.6
B18 C13 B14 63.4(4)
B18 C13 B17 62.0(4)
Fe1 B3 H3 110.5
C2 B3 Fe1 64.8(3)
C2 B3 H3 125.9
C2 B3 B4 104.8(5)
C2 B3 B7 58.6(3)
C2 B3 B8 103.4(4)
B4 B3 Fe1 65.6(3)
B4 B3 H3 122.4
B7 B3 Fe1 118.9(3)
B7 B3 H3 119.8
B7 B3 B4 108.3(5)
B8 B3 Fe1 118.9(4)
B8 B3 H3 121.3
B8 B3 B4 60.5(4)
B8 B3 B7 59.0(4)
Fe1 B4 H4 112.0
B3 B4 Fe1 64.6(4)
B3 B4 H4 123.2
B3 B4 B5 106.3(5)
B3 B4 B8 59.6(4)
B5 B4 Fe1 64.7(4)
B5 B4 H4 123.5
B5 B4 B8 105.9(5)
B8 B4 Fe1 117.2(5)
B8 B4 H4 121.1
B9 B4 Fe1 117.5(5)
B9 B4 B3 106.5(4)
B9 B4 H4 120.8
B9 B4 B5 59.4(4)
B9 B4 B8 58.9(4)
Fe1 B5 H5 110.8
C1 B5 Fe1 64.9(3)
C1 B5 B4 104.7(5)
C1 B5 H5 125.7
C1 B5 B9 103.9(5)
C1 B5 B10 58.5(4)
B4 B5 Fe1 65.3(4)
B4 B5 H5 122.8
B9 B5 Fe1 118.4(4)
B9 B5 B4 60.0(4)
B9 B5 H5 121.1
B10 B5 Fe1 118.9(4)
B10 B5 B4 108.5(5)
B10 B5 H5 119.4
B10 B5 B9 60.0(4)
C1 B6 H6 125.7
C1 B6 B7 103.6(5)
C1 B6 B10 57.9(4)
C1 B6 B11 103.7(5)
C2 B6 C1 55.8(3)
C2 B6 H6 125.4
C2 B6 B7 58.8(4)
C2 B6 B10 103.1(5)
C2 B6 B11 104.3(4)
B7 B6 H6 122.0
B7 B6 B10 107.8(5)
B7 B6 B11 60.3(3)
B10 B6 H6 122.7
B11 B6 H6 123.0
B11 B6 B10 60.0(4)
C2 B7 B3 58.0(3)
C2 B7 B6 59.1(3)
C2 B7 H7 125.3
C2 B7 B8 104.0(4)
C2 B7 B11 104.4(4)
B3 B7 H7 121.2
B6 B7 B3 108.4(4)
B6 B7 H7 121.1
B6 B7 B11 60.0(4)
B8 B7 B3 60.4(4)
B8 B7 B6 108.2(5)
B8 B7 H7 122.5
B8 B7 B11 59.9(4)
B11 B7 B3 108.3(5)
B11 B7 H7 122.4
B3 B8 B4 59.9(5)
B3 B8 H8 121.6
B4 B8 H8 121.1
B7 B8 B3 60.6(4)
B7 B8 B4 109.1(5)
B7 B8 H8 121.0
B7 B8 B9 108.5(4)
B7 B8 B11 60.5(4)
B9 B8 B3 107.9(4)
B9 B8 B4 60.2(4)
B9 B8 H8 121.8
B9 B8 B11 60.3(4)
B11 B8 B3 109.0(5)
B11 B8 B4 109.3(5)
B11 B8 H8 120.9
B4 B9 H9 120.5
B5 B9 B4 60.6(4)
B5 B9 H9 121.6
B8 B9 B4 60.9(4)
B8 B9 B5 108.4(5)
B8 B9 H9 121.7
B8 B9 B10 107.6(5)
B8 B9 B11 59.8(4)
B10 B9 B4 108.8(5)
B10 B9 B5 59.8(4)
B10 B9 H9 121.9
B11 B9 B4 109.4(5)
B11 B9 B5 108.2(5)
B11 B9 H9 121.4
B11 B9 B10 60.0(3)
C1 B10 B5 58.3(4)
C1 B10 B6 59.2(4)
C1 B10 B9 104.0(4)
C1 B10 H10 125.2
C1 B10 B11 104.6(5)
B5 B10 B6 108.7(5)
B5 B10 B9 60.2(4)
B5 B10 H10 121.0
B5 B10 B11 108.6(4)
B6 B10 H10 121.2
B9 B10 B6 107.8(4)
B9 B10 H10 122.7
B11 B10 B6 59.8(4)
B11 B10 B9 60.0(3)
B11 B10 H10 122.3
B6 B11 B7 59.7(4)
B6 B11 B9 108.2(5)
B6 B11 B10 60.2(4)
B6 B11 H11 121.7
B7 B11 H11 122.3
B8 B11 B6 107.6(5)
B8 B11 B7 59.6(4)
B8 B11 B9 59.8(4)
B8 B11 B10 107.7(5)
B8 B11 H11 122.0
B9 B11 B7 107.4(5)
B9 B11 B10 60.1(4)
B9 B11 H11 121.8
B10 B11 B7 107.5(5)
B10 B11 H11 121.8
Fe1 B14 H14 110.6
C13 B14 Fe1 64.5(3)
C13 B14 H14 126.1
C13 B14 B15 105.0(5)
C13 B14 B18 58.2(4)
C13 B14 B19 103.6(5)
B15 B14 Fe1 65.9(3)
B15 B14 H14 122.0
B18 B14 Fe1 118.4(4)
B18 B14 H14 119.9
B18 B14 B15 108.7(5)
B19 B14 Fe1 119.3(4)
B19 B14 H14 120.8
B19 B14 B15 60.8(4)
B19 B14 B18 59.4(4)
Fe1 B15 H15 112.5
B14 B15 Fe1 64.3(3)
B14 B15 H15 123.5
B14 B15 B16 106.0(5)
B14 B15 B19 59.1(3)
B14 B15 B20 106.2(5)
B16 B15 Fe1 64.6(3)
B16 B15 H15 123.5
B16 B15 B19 105.9(5)
B16 B15 B20 59.1(4)
B19 B15 Fe1 116.5(4)
B19 B15 H15 121.2
B20 B15 Fe1 116.9(4)
B20 B15 H15 120.9
B20 B15 B19 59.3(4)
Fe1 B16 H16 110.8
C12 B16 Fe1 64.5(3)
C12 B16 B15 105.2(4)
C12 B16 H16 125.8
C12 B16 B20 104.1(5)
C12 B16 B21 58.3(4)
B15 B16 Fe1 65.8(3)
B15 B16 H16 122.1
B20 B16 Fe1 119.2(4)
B20 B16 B15 60.6(4)
B20 B16 H16 120.7
B20 B16 B21 59.6(4)
B21 B16 Fe1 118.3(4)
B21 B16 B15 108.6(4)
B21 B16 H16 120.0
C12 B17 H17 125.9
C12 B17 B18 103.1(5)
C12 B17 B21 58.0(4)
C12 B17 B22 104.0(5)
C13 B17 C12 55.6(4)
C13 B17 H17 125.6
C13 B17 B18 58.2(4)
C13 B17 B21 103.1(5)
C13 B17 B22 104.4(5)
B18 B17 H17 122.2
B18 B17 B21 108.0(5)
B18 B17 B22 60.7(4)
B21 B17 H17 122.5
B21 B17 B22 60.2(4)
B22 B17 H17 122.6
C13 B18 B14 58.4(4)
C13 B18 B17 59.7(5)
C13 B18 H18 124.9
C13 B18 B19 104.3(5)
C13 B18 B22 104.9(5)
B14 B18 H18 121.0
B17 B18 B14 109.2(4)
B17 B18 H18 120.7
B17 B18 B19 108.4(4)
B17 B18 B22 59.9(4)
B19 B18 B14 60.2(4)
B19 B18 H18 122.5
B19 B18 B22 60.2(4)
B22 B18 B14 108.7(5)
B22 B18 H18 122.2
B14 B19 B15 60.2(3)
B14 B19 H19 121.5
B14 B19 B20 107.9(4)
B14 B19 B22 109.0(5)
B15 B19 H19 120.9
B18 B19 B14 60.4(4)
B18 B19 B15 109.0(4)
B18 B19 H19 121.4
B18 B19 B20 108.0(5)
B18 B19 B22 60.4(4)
B20 B19 B15 60.3(4)
B20 B19 H19 122.0
B22 B19 B15 109.5(4)
B22 B19 H19 120.8
B22 B19 B20 60.2(4)
B15 B20 H20 120.7
B16 B20 B15 60.2(4)
B16 B20 B19 107.7(5)
B16 B20 H20 121.5
B16 B20 B22 108.6(5)
B19 B20 B15 60.5(4)
B19 B20 H20 122.4
B19 B20 B22 59.7(4)
B21 B20 B15 109.0(5)
B21 B20 B16 60.6(4)
B21 B20 B19 107.1(5)
B21 B20 H20 121.7
B21 B20 B22 59.7(4)
B22 B20 B15 109.2(4)
B22 B20 H20 121.4
C12 B21 B16 57.9(4)
C12 B21 B17 60.0(4)
C12 B21 B20 103.9(5)
C12 B21 H21 124.9
C12 B21 B22 105.2(4)
B16 B21 H21 121.5
B17 B21 B16 108.8(5)
B17 B21 B20 108.4(5)
B17 B21 H21 120.7
B17 B21 B22 59.9(4)
B20 B21 B16 59.8(4)
B20 B21 H21 122.6
B22 B21 B16 108.5(5)
B22 B21 B20 60.5(4)
B22 B21 H21 121.9
B17 B22 B18 59.4(4)
B17 B22 B19 107.4(5)
B17 B22 B20 107.8(5)
B17 B22 B21 59.9(4)
B17 B22 H22 121.9
B18 B22 B20 107.2(5)
B18 B22 H22 122.7
B19 B22 B18 59.4(4)
B19 B22 B20 60.1(4)
B19 B22 H22 122.0
B20 B22 H22 121.8
B21 B22 B18 106.7(5)
B21 B22 B19 107.5(5)
B21 B22 B20 59.8(4)
B21 B22 H22 122.2
C24 N23 C25 109.4(5)
C24 N23 C26 109.4(5)
C25 N23 C26 109.1(5)
C27 N23 C24 110.5(5)
C27 N23 C25 109.8(5)
C27 N23 C26 108.6(5)
N23 C24 H24A 109.5
N23 C24 H24B 109.5
N23 C24 H24C 109.5
H24A C24 H24B 109.5
H24A C24 H24C 109.5
H24B C24 H24C 109.5
N23 C25 H25A 109.5
N23 C25 H25B 109.5
N23 C25 H25C 109.5
H25A C25 H25B 109.5
H25A C25 H25C 109.5
H25B C25 H25C 109.5
N23 C26 H26A 109.5
N23 C26 H26B 109.5
N23 C26 H26C 109.5
H26A C26 H26B 109.5
H26A C26 H26C 109.5
H26B C26 H26C 109.5
N23 C27 H27A 109.5
N23 C27 H27B 109.5
N23 C27 H27C 109.5
H27A C27 H27B 109.5
H27A C27 H27C 109.5
H27B C27 H27C 109.5

loop_
_geom_bond_atom_site_label_1
_geom_bond_atom_site_label_2
_geom_bond_distance
Fe1 C1 2.088(5)
Fe1 C2 2.083(6)
Fe1 C12 2.078(6)
Fe1 C13 2.074(9)
Fe1 B3 2.128(6)
Fe1 B4 2.145(10)
Fe1 B5 2.135(7)
Fe1 B14 2.129(6)
Fe1 B15 2.156(6)
Fe1 B16 2.136(6)
C1 H1 1.1200
C1 C2 1.609(8)
C1 B5 1.695(9)
C1 B6 1.722(8)
C1 B10 1.698(9)
C2 H2 1.1200
C2 B3 1.703(8)
C2 B6 1.719(9)
C2 B7 1.714(8)
C12 H12 1.1200
C12 C13 1.614(10)
C12 B16 1.694(9)
C12 B17 1.738(9)
C12 B21 1.702(10)
C13 H13 1.1200
C13 B14 1.700(11)
C13 B17 1.725(12)
C13 B18 1.698(9)
B3 H3 1.1200
B3 B4 1.799(12)
B3 B7 1.794(9)
B3 B8 1.791(10)
B4 H4 1.1200
B4 B5 1.808(11)
B4 B8 1.809(10)
B4 B9 1.797(11)
B5 H5 1.1200
B5 B9 1.787(9)
B5 B10 1.779(10)
B6 H6 1.1200
B6 B7 1.772(8)
B6 B10 1.784(10)
B6 B11 1.778(10)
B7 H7 1.1200
B7 B8 1.766(10)
B7 B11 1.783(9)
B8 H8 1.1200
B8 B9 1.772(9)
B8 B11 1.772(9)
B9 H9 1.1200
B9 B10 1.782(9)
B9 B11 1.781(10)
B10 H10 1.1200
B10 B11 1.781(9)
B11 H11 1.1200
B14 H14 1.1200
B14 B15 1.802(9)
B14 B18 1.787(9)
B14 B19 1.782(9)
B15 H15 1.1200
B15 B16 1.802(10)
B15 B19 1.813(9)
B15 B20 1.810(10)
B16 H16 1.1200
B16 B20 1.783(9)
B16 B21 1.796(10)
B17 H17 1.1200
B17 B18 1.764(10)
B17 B21 1.771(11)
B17 B22 1.773(10)
B18 H18 1.1200
B18 B19 1.768(9)
B18 B22 1.786(9)
B19 H19 1.1200
B19 B20 1.791(9)
B19 B22 1.783(10)
B20 H20 1.1200
B20 B21 1.779(11)
B20 B22 1.791(10)
B21 H21 1.1200
B21 B22 1.778(9)
B22 H22 1.1200
N23 C24 1.491(8)
N23 C25 1.496(8)
N23 C26 1.505(8)
N23 C27 1.486(10)
C24 H24A 0.9800
C24 H24B 0.9800
C24 H24C 0.9800
C25 H25A 0.9800
C25 H25B 0.9800
C25 H25C 0.9800
C26 H26A 0.9800
C26 H26B 0.9800
C26 H26C 0.9800
C27 H27A 0.9800
C27 H27B 0.9800
C27 H27C 0.9800
